data_7062817
loop_
_publ_author_name
'Malakar, Kakoli'
'Selvakumaran, Balasubramaniam'
'Murali, Mariappan'
'Arul Prakash, Pitchan'
'Sangeetha, Somasundaram'
'Sohtun, Winaki P.'
'Jaabir, Mohamed Sultan Mohamed'
'Velusamy, Marappan'

_publ_section_title
;
 Copper(ii) complexes of the CuN4S core: selective cytotoxicity to
 cancerous cells, ROS generation and induction of apoptosis
;
_journal_issue 43
_journal_name_full 'New Journal of Chemistry'
_journal_page_first 20070
_journal_page_last 20087
_journal_paper_doi 10.1039/D2NJ06170H
_journal_volume 47
_journal_year 2023
_chemical_formula_moiety 'C23 H17 Cu N6 S2, Cl O4'
_chemical_formula_sum 'C23 H17 Cl Cu N6 O4 S2'
_chemical_formula_weight 604.54
_space_group_crystal_system triclinic
_space_group_IT_number 2
_space_group_name_Hall '-P 1'
_space_group_name_H-M_alt 'P -1'
_atom_sites_solution_hydrogens geom
_atom_sites_solution_primary iterative
_audit_creation_date 2022-01-09
_audit_creation_method
;
Olex2 1.3
(compiled 2020.11.12 svn.r5f609507 for OlexSys, GUI svn.r6226)
;
_audit_update_record
;
2022-10-19 deposited with the CCDC.	2023-09-28 downloaded from the CCDC.
;
_cell_angle_alpha 98.975(2)
_cell_angle_beta 99.686(2)
_cell_angle_gamma 109.761(2)
_cell_formula_units_Z 2
_cell_length_a 9.6470(5)
_cell_length_b 11.4872(6)
_cell_length_c 12.3607(6)
_cell_measurement_reflns_used 39818
_cell_measurement_temperature 296.15
_cell_measurement_theta_max 28.578
_cell_measurement_theta_min 1.935
_cell_volume 1236.82(11)
_computing_molecular_graphics 'Olex2 1.3 (Dolomanov et al., 2009)'
_computing_publication_material 'Olex2 1.3 (Dolomanov et al., 2009)'
_computing_structure_refinement 'SHELXL 2018/3 (Sheldrick, 2015)'
_computing_structure_solution 'olex2.solve 1.3 (Bourhis et al., 2015)'
_diffrn_ambient_temperature 296.15
_diffrn_measured_fraction_theta_full 0.996
_diffrn_measured_fraction_theta_max 0.984
_diffrn_measurement_device_type EOS,Gemini
_diffrn_radiation_type MoK\a
_diffrn_radiation_wavelength 0.71073
_diffrn_reflns_av_R_equivalents 0.0364
_diffrn_reflns_av_unetI/netI 0.0239
_diffrn_reflns_Laue_measured_fraction_full 0.996
_diffrn_reflns_Laue_measured_fraction_max 0.984
_diffrn_reflns_limit_h_max 12
_diffrn_reflns_limit_h_min -12
_diffrn_reflns_limit_k_max 15
_diffrn_reflns_limit_k_min -15
_diffrn_reflns_limit_l_max 16
_diffrn_reflns_limit_l_min -16
_diffrn_reflns_number 39818
_diffrn_reflns_point_group_measured_fraction_full 0.996
_diffrn_reflns_point_group_measured_fraction_max 0.984
_diffrn_reflns_theta_full 25.242
_diffrn_reflns_theta_max 28.578
_diffrn_reflns_theta_min 1.935
_exptl_absorpt_coefficient_mu 1.204
_exptl_crystal_colour blue
_exptl_crystal_density_diffrn 1.623
_exptl_crystal_description needls
_exptl_crystal_F_000 614
_exptl_crystal_size_max 0.047
_exptl_crystal_size_mid 0.038
_exptl_crystal_size_min 0.031
_refine_diff_density_max 0.517
_refine_diff_density_min -0.402
_refine_diff_density_rms 0.050
_refine_ls_extinction_method none
_refine_ls_goodness_of_fit_ref 1.028
_refine_ls_hydrogen_treatment constr
_refine_ls_matrix_type full
_refine_ls_number_parameters 334
_refine_ls_number_reflns 6221
_refine_ls_number_restraints 0
_refine_ls_restrained_S_all 1.028
_refine_ls_R_factor_all 0.0546
_refine_ls_R_factor_gt 0.0396
_refine_ls_shift/su_max 0.001
_refine_ls_shift/su_mean 0.000
_refine_ls_structure_factor_coef Fsqd
_refine_ls_weighting_details 'w=1/[\s^2^(Fo^2^)+(0.0539P)^2^+0.5525P] where P=(Fo^2^+2Fc^2^)/3'
_refine_ls_weighting_scheme calc
_refine_ls_wR_factor_gt 0.1021
_refine_ls_wR_factor_ref 0.1106
_reflns_Friedel_coverage 0.000
_reflns_number_gt 4887
_reflns_number_total 6221
_reflns_threshold_expression 'I > 2\s(I)'
_cod_data_source_file d2nj06170h2.cif
_cod_data_source_block shelx_CCDC2
_cod_depositor_comments 'Adding full bibliography for 7062815--7062821.cif.'
_cod_database_code 7062817
_shelx_shelxl_version_number 2018/3
_shelx_space_group_comment
;
The symmetry employed for this shelxl refinement is uniquely defined
by the following loop, which should always be used as a source of
symmetry information in preference to the above space-group names.
They are only intended as comments.
;
_olex2_refinement_description
;
1. Fixed Uiso
 At 1.2 times of:
  All C(H) groups
 At 1.5 times of:
  All C(H,H,H) groups
2.a Me refined with riding coordinates:
 C11(H11A,H11B,H11C)
2.b Aromatic/amide H refined with riding coordinates:
 C9(H9), C1(H1), C12(H12), C7(H7), C4(H4), C3(H3), C13(H13), C2(H2), C23(H23),
 C14(H14), C19(H19), C20(H20), C22(H22), C21(H21)
;
_olex2_submission_special_instructions 'No special instructions were received'

loop_
_space_group_symop_operation_xyz
'x, y, z'
'-x, -y, -z'

loop_
_atom_site_label
_atom_site_type_symbol
_atom_site_fract_x
_atom_site_fract_y
_atom_site_fract_z
_atom_site_U_iso_or_equiv
_atom_site_adp_type
_atom_site_occupancy
_atom_site_site_symmetry_order
_atom_site_calc_flag
_atom_site_refinement_flags_posn
_atom_site_refinement_flags_adp
_atom_site_refinement_flags_occupancy
_atom_site_disorder_assembly
_atom_site_disorder_group
Cu1 Cu 0.07569(3) 0.78288(3) 0.24809(2) 0.04830(10) Uani 1 1 d . . . . .
S1 S -0.15628(7) 0.79619(7) 0.19983(6) 0.06032(18) Uani 1 1 d . . . . .
S2 S -0.44012(7) 0.62459(7) 0.23274(6) 0.06230(18) Uani 1 1 d . . . . .
Cl1 Cl 0.03883(8) 0.28859(7) 0.30853(7) 0.06844(19) Uani 1 1 d . . . . .
N1 N 0.27760(19) 0.79604(17) 0.38275(15) 0.0417(4) Uani 1 1 d . . . . .
N3 N 0.1640(2) 0.9008(2) 0.15445(19) 0.0547(5) Uani 1 1 d . . . . .
N2 N -0.0209(2) 0.67610(18) 0.34230(16) 0.0458(4) Uani 1 1 d . . . . .
C10 C -0.2437(2) 0.6763(2) 0.26252(19) 0.0463(5) Uani 1 1 d . . . . .
N5 N -0.1770(2) 0.62260(19) 0.32738(17) 0.0496(4) Uani 1 1 d . . . . .
N4 N 0.1474(2) 0.66136(19) 0.14024(16) 0.0478(4) Uani 1 1 d . . . . .
N6 N 0.4667(2) 0.7296(2) 0.5419(2) 0.0620(6) Uani 1 1 d . . . . .
C9 C 0.0599(2) 0.6527(2) 0.4222(2) 0.0491(5) Uani 1 1 d . . . . .
H9 H 0.015540 0.599602 0.466632 0.059 Uiso 1 1 calc R U . . .
C6 C 0.4315(2) 0.8498(2) 0.40123(18) 0.0435(5) Uani 1 1 d . . . . .
C8 C 0.2232(2) 0.7115(2) 0.44175(19) 0.0463(5) Uani 1 1 d . . . . .
C5 C 0.5258(3) 0.8154(2) 0.4812(2) 0.0497(5) Uani 1 1 d . . . . .
C1 C 0.4999(3) 0.9414(2) 0.3433(2) 0.0505(5) Uani 1 1 d . . . . .
H1 H 0.440021 0.966318 0.291846 0.061 Uiso 1 1 calc R U . . .
C16 C 0.2124(2) 0.7228(3) 0.06703(19) 0.0506(5) Uani 1 1 d . . . . .
C12 C 0.1368(3) 0.5423(3) 0.1355(2) 0.0583(6) Uani 1 1 d . . . . .
H12 H 0.091126 0.499277 0.185812 0.070 Uiso 1 1 calc R U . . .
C7 C 0.3190(3) 0.6801(3) 0.5220(2) 0.0584(6) Uani 1 1 d . . . . .
H7 H 0.274924 0.621656 0.562486 0.070 Uiso 1 1 calc R U . . .
C17 C 0.2192(3) 0.8498(3) 0.0734(2) 0.0542(6) Uani 1 1 d . . . . .
C15 C 0.2705(3) 0.6655(3) -0.0145(2) 0.0682(8) Uani 1 1 d . . . . .
C4 C 0.6853(3) 0.8710(3) 0.4982(2) 0.0612(6) Uani 1 1 d . . . . .
H4 H 0.747875 0.847846 0.549191 0.073 Uiso 1 1 calc R U . . .
C3 C 0.7464(3) 0.9583(3) 0.4398(2) 0.0627(7) Uani 1 1 d . . . . .
H3 H 0.851189 0.994826 0.451407 0.075 Uiso 1 1 calc R U . . .
C13 C 0.1918(4) 0.4798(3) 0.0575(3) 0.0757(9) Uani 1 1 d . . . . .
H13 H 0.182825 0.396348 0.056229 0.091 Uiso 1 1 calc R U . . .
C2 C 0.6546(3) 0.9940(3) 0.3627(2) 0.0586(6) Uani 1 1 d . . . . .
H2 H 0.699021 1.054302 0.324008 0.070 Uiso 1 1 calc R U . . .
C23 C 0.1632(4) 1.0166(3) 0.1591(3) 0.0762(9) Uani 1 1 d . . . . .
H23 H 0.124589 1.051513 0.214249 0.091 Uiso 1 1 calc R U . . .
C18 C 0.2802(3) 0.9175(3) -0.0039(2) 0.0744(9) Uani 1 1 d . . . . .
O4 O 0.0515(4) 0.2645(3) 0.1961(3) 0.1194(10) Uani 1 1 d . . . . .
C14 C 0.2575(4) 0.5400(4) -0.0152(3) 0.0810(10) Uani 1 1 d . . . . .
H14 H 0.295005 0.498478 -0.066818 0.097 Uiso 1 1 calc R U . . .
C19 C 0.3388(4) 0.8563(5) -0.0852(3) 0.0935(12) Uani 1 1 d . . . . .
H19 H 0.380541 0.899889 -0.136540 0.112 Uiso 1 1 calc R U . . .
O2 O -0.0730(5) 0.3408(4) 0.3154(3) 0.1550(16) Uani 1 1 d . . . . .
C11 C -0.4889(3) 0.5100(3) 0.3177(3) 0.0795(9) Uani 1 1 d . . . . .
H11A H -0.597002 0.474843 0.307473 0.119 Uiso 1 1 calc R U . . .
H11B H -0.453663 0.443270 0.295402 0.119 Uiso 1 1 calc R U . . .
H11C H -0.442047 0.550841 0.395680 0.119 Uiso 1 1 calc R U . . .
O1 O 0.0011(4) 0.1797(3) 0.3498(4) 0.1378(13) Uani 1 1 d . . . . .
C20 C 0.3350(4) 0.7380(5) -0.0890(3) 0.0950(12) Uani 1 1 d . . . . .
H20 H 0.375781 0.702401 -0.142076 0.114 Uiso 1 1 calc R U . . .
C22 C 0.2194(4) 1.0876(4) 0.0828(4) 0.0979(13) Uani 1 1 d . . . . .
H22 H 0.216641 1.168322 0.086840 0.117 Uiso 1 1 calc R U . . .
C21 C 0.2773(4) 1.0389(4) 0.0038(3) 0.0950(13) Uani 1 1 d . . . . .
H21 H 0.315728 1.086628 -0.046207 0.114 Uiso 1 1 calc R U . . .
O3 O 0.1704(4) 0.3792(4) 0.3774(3) 0.1765(19) Uani 1 1 d . . . . .

loop_
_atom_site_aniso_label
_atom_site_aniso_U_11
_atom_site_aniso_U_22
_atom_site_aniso_U_33
_atom_site_aniso_U_23
_atom_site_aniso_U_13
_atom_site_aniso_U_12
Cu1 0.04974(17) 0.04839(17) 0.06104(19) 0.02582(14) 0.02490(13) 0.02460(13)
S1 0.0556(3) 0.0684(4) 0.0740(4) 0.0368(3) 0.0203(3) 0.0331(3)
S2 0.0411(3) 0.0722(4) 0.0749(4) 0.0181(3) 0.0090(3) 0.0244(3)
Cl1 0.0605(4) 0.0613(4) 0.0861(5) 0.0284(4) 0.0179(3) 0.0207(3)
N1 0.0401(9) 0.0415(9) 0.0438(9) 0.0118(8) 0.0088(7) 0.0154(8)
N3 0.0518(11) 0.0575(12) 0.0680(13) 0.0329(10) 0.0218(10) 0.0252(9)
N2 0.0379(9) 0.0489(10) 0.0554(10) 0.0209(9) 0.0138(8) 0.0171(8)
C10 0.0430(11) 0.0510(13) 0.0478(11) 0.0092(10) 0.0116(9) 0.0218(10)
N5 0.0367(9) 0.0540(11) 0.0606(11) 0.0201(9) 0.0147(8) 0.0158(8)
N4 0.0441(10) 0.0519(11) 0.0470(10) 0.0091(9) 0.0081(8) 0.0198(8)
N6 0.0486(11) 0.0692(14) 0.0726(14) 0.0309(12) 0.0073(10) 0.0245(10)
C9 0.0439(11) 0.0489(13) 0.0580(13) 0.0242(11) 0.0141(10) 0.0152(10)
C6 0.0415(11) 0.0427(11) 0.0457(11) 0.0072(9) 0.0110(9) 0.0161(9)
C8 0.0438(11) 0.0464(12) 0.0508(12) 0.0173(10) 0.0098(9) 0.0176(9)
C5 0.0424(11) 0.0519(13) 0.0558(13) 0.0130(11) 0.0097(10) 0.0194(10)
C1 0.0477(12) 0.0518(13) 0.0499(12) 0.0144(11) 0.0125(10) 0.0142(10)
C16 0.0400(11) 0.0671(15) 0.0400(11) 0.0077(10) 0.0047(9) 0.0186(11)
C12 0.0549(14) 0.0531(14) 0.0643(15) 0.0064(12) 0.0049(11) 0.0242(12)
C7 0.0479(13) 0.0623(15) 0.0713(16) 0.0359(13) 0.0109(11) 0.0210(11)
C17 0.0396(11) 0.0755(17) 0.0466(12) 0.0257(12) 0.0080(9) 0.0161(11)
C15 0.0487(14) 0.098(2) 0.0465(13) 0.0006(14) 0.0079(11) 0.0218(14)
C4 0.0431(12) 0.0691(17) 0.0702(16) 0.0144(14) 0.0066(11) 0.0232(12)
C3 0.0400(12) 0.0688(17) 0.0713(16) 0.0086(14) 0.0147(11) 0.0128(12)
C13 0.0646(17) 0.0670(19) 0.084(2) -0.0110(16) -0.0012(16) 0.0323(15)
C2 0.0502(13) 0.0578(15) 0.0616(15) 0.0133(12) 0.0188(11) 0.0102(11)
C23 0.0735(18) 0.0647(18) 0.113(3) 0.0492(18) 0.0357(18) 0.0346(15)
C18 0.0522(14) 0.111(3) 0.0633(16) 0.0494(17) 0.0148(12) 0.0213(15)
O4 0.164(3) 0.114(2) 0.111(2) 0.0312(18) 0.066(2) 0.072(2)
C14 0.0632(17) 0.095(2) 0.0688(18) -0.0225(18) 0.0060(15) 0.0330(17)
C19 0.072(2) 0.153(4) 0.0571(17) 0.043(2) 0.0276(15) 0.029(2)
O2 0.206(4) 0.234(4) 0.095(2) 0.029(2) 0.029(2) 0.176(4)
C11 0.0491(15) 0.083(2) 0.110(3) 0.0342(19) 0.0265(16) 0.0197(14)
O1 0.141(3) 0.091(2) 0.208(4) 0.084(2) 0.083(3) 0.0346(18)
C20 0.078(2) 0.146(4) 0.0564(17) 0.010(2) 0.0279(16) 0.036(2)
C22 0.084(2) 0.086(2) 0.156(4) 0.084(3) 0.044(2) 0.0396(19)
C21 0.0690(19) 0.125(3) 0.114(3) 0.090(3) 0.0301(19) 0.033(2)
O3 0.107(2) 0.183(4) 0.148(3) 0.028(3) 0.020(2) -0.050(2)

loop_
_atom_type_symbol
_atom_type_description
_atom_type_scat_dispersion_real
_atom_type_scat_dispersion_imag
_atom_type_scat_source
C C 0.0033 0.0016 'International Tables Vol C Tables 4.2.6.8 and 6.1.1.4'
H H 0.0000 0.0000 'International Tables Vol C Tables 4.2.6.8 and 6.1.1.4'
Cl Cl 0.1484 0.1585 'International Tables Vol C Tables 4.2.6.8 and 6.1.1.4'
Cu Cu 0.3201 1.2651 'International Tables Vol C Tables 4.2.6.8 and 6.1.1.4'
N N 0.0061 0.0033 'International Tables Vol C Tables 4.2.6.8 and 6.1.1.4'
O O 0.0106 0.0060 'International Tables Vol C Tables 4.2.6.8 and 6.1.1.4'
S S 0.1246 0.1234 'International Tables Vol C Tables 4.2.6.8 and 6.1.1.4'

loop_
_geom_angle_atom_site_label_1
_geom_angle_atom_site_label_2
_geom_angle_atom_site_label_3
_geom_angle
_geom_angle_site_symmetry_1
_geom_angle_site_symmetry_3
_geom_angle_publ_flag
S1 Cu1 N1 150.18(5) . . ?
N3 Cu1 S1 92.85(6) . . ?
N3 Cu1 N1 105.09(7) . . ?
N3 Cu1 N4 80.76(8) . . ?
N2 Cu1 S1 83.16(6) . . ?
N2 Cu1 N1 77.46(7) . . ?
N2 Cu1 N3 175.14(8) . . ?
N2 Cu1 N4 103.70(8) . . ?
N4 Cu1 S1 122.03(5) . . ?
N4 Cu1 N1 84.85(7) . . ?
C10 S1 Cu1 94.03(8) . . ?
C10 S2 C11 102.50(13) . . ?
O4 Cl1 O2 109.5(2) . . ?
O1 Cl1 O4 112.2(2) . . ?
O1 Cl1 O2 108.9(2) . . ?
O3 Cl1 O4 111.2(2) . . ?
O3 Cl1 O2 105.2(3) . . ?
O3 Cl1 O1 109.6(3) . . ?
C6 N1 Cu1 135.62(14) . . ?
C8 N1 Cu1 106.41(13) . . ?
C8 N1 C6 116.71(18) . . ?
C17 N3 Cu1 114.04(17) . . ?
C23 N3 Cu1 126.6(2) . . ?
C23 N3 C17 119.2(2) . . ?
N5 N2 Cu1 123.02(14) . . ?
C9 N2 Cu1 119.86(15) . . ?
C9 N2 N5 117.12(18) . . ?
S1 C10 S2 115.00(13) . . ?
N5 C10 S1 126.35(17) . . ?
N5 C10 S2 118.64(18) . . ?
C10 N5 N2 110.68(18) . . ?
C16 N4 Cu1 109.96(16) . . ?
C12 N4 Cu1 131.21(18) . . ?
C12 N4 C16 118.8(2) . . ?
C7 N6 C5 116.4(2) . . ?
N2 C9 H9 121.0 . . ?
N2 C9 C8 118.0(2) . . ?
C8 C9 H9 121.0 . . ?
N1 C6 C5 120.3(2) . . ?
N1 C6 C1 120.86(19) . . ?
C1 C6 C5 118.9(2) . . ?
N1 C8 C9 117.32(19) . . ?
N1 C8 C7 122.1(2) . . ?
C7 C8 C9 120.6(2) . . ?
N6 C5 C6 121.7(2) . . ?
N6 C5 C4 118.8(2) . . ?
C4 C5 C6 119.5(2) . . ?
C6 C1 H1 120.0 . . ?
C2 C1 C6 120.0(2) . . ?
C2 C1 H1 120.0 . . ?
N4 C16 C17 117.1(2) . . ?
N4 C16 C15 122.3(3) . . ?
C15 C16 C17 120.6(2) . . ?
N4 C12 H12 119.0 . . ?
N4 C12 C13 122.0(3) . . ?
C13 C12 H12 119.0 . . ?
N6 C7 C8 122.8(2) . . ?
N6 C7 H7 118.6 . . ?
C8 C7 H7 118.6 . . ?
N3 C17 C16 118.1(2) . . ?
N3 C17 C18 122.0(3) . . ?
C18 C17 C16 119.9(3) . . ?
C16 C15 C20 117.9(3) . . ?
C14 C15 C16 116.5(3) . . ?
C14 C15 C20 125.6(3) . . ?
C5 C4 H4 120.2 . . ?
C3 C4 C5 119.7(2) . . ?
C3 C4 H4 120.2 . . ?
C4 C3 H3 119.4 . . ?
C4 C3 C2 121.1(2) . . ?
C2 C3 H3 119.4 . . ?
C12 C13 H13 120.1 . . ?
C14 C13 C12 119.8(3) . . ?
C14 C13 H13 120.1 . . ?
C1 C2 C3 120.9(2) . . ?
C1 C2 H2 119.6 . . ?
C3 C2 H2 119.6 . . ?
N3 C23 H23 119.3 . . ?
N3 C23 C22 121.4(3) . . ?
C22 C23 H23 119.3 . . ?
C17 C18 C19 117.9(3) . . ?
C21 C18 C17 117.0(3) . . ?
C21 C18 C19 125.1(3) . . ?
C15 C14 H14 119.7 . . ?
C13 C14 C15 120.5(3) . . ?
C13 C14 H14 119.7 . . ?
C18 C19 H19 119.1 . . ?
C20 C19 C18 121.8(3) . . ?
C20 C19 H19 119.1 . . ?
S2 C11 H11A 109.5 . . ?
S2 C11 H11B 109.5 . . ?
S2 C11 H11C 109.5 . . ?
H11A C11 H11B 109.5 . . ?
H11A C11 H11C 109.5 . . ?
H11B C11 H11C 109.5 . . ?
C15 C20 H20 119.0 . . ?
C19 C20 C15 121.9(3) . . ?
C19 C20 H20 119.0 . . ?
C23 C22 H22 120.1 . . ?
C21 C22 C23 119.8(3) . . ?
C21 C22 H22 120.1 . . ?
C18 C21 H21 119.7 . . ?
C22 C21 C18 120.5(3) . . ?
C22 C21 H21 119.7 . . ?

loop_
_geom_bond_atom_site_label_1
_geom_bond_atom_site_label_2
_geom_bond_distance
_geom_bond_site_symmetry_2
_geom_bond_publ_flag
Cu1 S1 2.2798(7) . ?
Cu1 N1 2.2845(17) . ?
Cu1 N3 1.9854(19) . ?
Cu1 N2 1.9409(18) . ?
Cu1 N4 2.1421(19) . ?
S1 C10 1.725(2) . ?
S2 C10 1.736(2) . ?
S2 C11 1.799(3) . ?
Cl1 O4 1.409(3) . ?
Cl1 O2 1.409(3) . ?
Cl1 O1 1.382(3) . ?
Cl1 O3 1.373(3) . ?
N1 C6 1.364(3) . ?
N1 C8 1.325(3) . ?
N3 C17 1.355(3) . ?
N3 C23 1.326(3) . ?
N2 N5 1.387(2) . ?
N2 C9 1.273(3) . ?
C10 N5 1.299(3) . ?
N4 C16 1.342(3) . ?
N4 C12 1.328(3) . ?
N6 C5 1.362(3) . ?
N6 C7 1.305(3) . ?
C9 H9 0.9300 . ?
C9 C8 1.448(3) . ?
C6 C5 1.422(3) . ?
C6 C1 1.407(3) . ?
C8 C7 1.413(3) . ?
C5 C4 1.415(3) . ?
C1 H1 0.9300 . ?
C1 C2 1.369(3) . ?
C16 C17 1.426(4) . ?
C16 C15 1.412(4) . ?
C12 H12 0.9300 . ?
C12 C13 1.393(4) . ?
C7 H7 0.9300 . ?
C17 C18 1.406(3) . ?
C15 C14 1.403(5) . ?
C15 C20 1.418(5) . ?
C4 H4 0.9300 . ?
C4 C3 1.358(4) . ?
C3 H3 0.9300 . ?
C3 C2 1.394(4) . ?
C13 H13 0.9300 . ?
C13 C14 1.333(5) . ?
C2 H2 0.9300 . ?
C23 H23 0.9300 . ?
C23 C22 1.401(4) . ?
C18 C19 1.437(5) . ?
C18 C21 1.394(5) . ?
C14 H14 0.9300 . ?
C19 H19 0.9300 . ?
C19 C20 1.340(6) . ?
C11 H11A 0.9600 . ?
C11 H11B 0.9600 . ?
C11 H11C 0.9600 . ?
C20 H20 0.9300 . ?
C22 H22 0.9300 . ?
C22 C21 1.343(6) . ?
C21 H21 0.9300 . ?

loop_
_geom_torsion_atom_site_label_1
_geom_torsion_atom_site_label_2
_geom_torsion_atom_site_label_3
_geom_torsion_atom_site_label_4
_geom_torsion
_geom_torsion_site_symmetry_1
_geom_torsion_site_symmetry_2
_geom_torsion_site_symmetry_3
_geom_torsion_site_symmetry_4
_geom_torsion_publ_flag
Cu1 S1 C10 S2 -170.09(12) . . . . ?
Cu1 S1 C10 N5 9.4(2) . . . . ?
Cu1 N1 C6 C5 -165.58(17) . . . . ?
Cu1 N1 C6 C1 15.5(3) . . . . ?
Cu1 N1 C8 C9 -10.2(2) . . . . ?
Cu1 N1 C8 C7 170.7(2) . . . . ?
Cu1 N3 C17 C16 -2.0(3) . . . . ?
Cu1 N3 C17 C18 177.28(19) . . . . ?
Cu1 N3 C23 C22 -175.2(2) . . . . ?
Cu1 N2 N5 C10 -14.7(3) . . . . ?
Cu1 N2 C9 C8 2.1(3) . . . . ?
Cu1 N4 C16 C17 -0.8(2) . . . . ?
Cu1 N4 C16 C15 -179.97(18) . . . . ?
Cu1 N4 C12 C13 -179.96(19) . . . . ?
S1 C10 N5 N2 0.8(3) . . . . ?
S2 C10 N5 N2 -179.68(16) . . . . ?
N1 C6 C5 N6 -0.6(4) . . . . ?
N1 C6 C5 C4 179.2(2) . . . . ?
N1 C6 C1 C2 -179.8(2) . . . . ?
N1 C8 C7 N6 -1.6(4) . . . . ?
N3 C17 C18 C19 178.7(3) . . . . ?
N3 C17 C18 C21 -2.0(4) . . . . ?
N3 C23 C22 C21 -0.9(6) . . . . ?
N2 C9 C8 N1 6.8(3) . . . . ?
N2 C9 C8 C7 -174.1(2) . . . . ?
N5 N2 C9 C8 -177.8(2) . . . . ?
N4 C16 C17 N3 1.9(3) . . . . ?
N4 C16 C17 C18 -177.4(2) . . . . ?
N4 C16 C15 C14 -0.2(4) . . . . ?
N4 C16 C15 C20 179.1(2) . . . . ?
N4 C12 C13 C14 0.0(4) . . . . ?
N6 C5 C4 C3 -178.9(3) . . . . ?
C9 N2 N5 C10 165.1(2) . . . . ?
C9 C8 C7 N6 179.4(3) . . . . ?
C6 N1 C8 C9 -179.4(2) . . . . ?
C6 N1 C8 C7 1.5(3) . . . . ?
C6 C5 C4 C3 1.3(4) . . . . ?
C6 C1 C2 C3 -0.2(4) . . . . ?
C8 N1 C6 C5 -0.5(3) . . . . ?
C8 N1 C6 C1 -179.4(2) . . . . ?
C5 N6 C7 C8 0.5(4) . . . . ?
C5 C6 C1 C2 1.3(4) . . . . ?
C5 C4 C3 C2 -0.2(4) . . . . ?
C1 C6 C5 N6 178.4(2) . . . . ?
C1 C6 C5 C4 -1.8(4) . . . . ?
C16 N4 C12 C13 0.5(4) . . . . ?
C16 C17 C18 C19 -2.1(4) . . . . ?
C16 C17 C18 C21 177.2(3) . . . . ?
C16 C15 C14 C13 0.7(4) . . . . ?
C16 C15 C20 C19 -1.4(5) . . . . ?
C12 N4 C16 C17 178.9(2) . . . . ?
C12 N4 C16 C15 -0.3(3) . . . . ?
C12 C13 C14 C15 -0.5(4) . . . . ?
C7 N6 C5 C6 0.5(4) . . . . ?
C7 N6 C5 C4 -179.2(3) . . . . ?
C17 N3 C23 C22 -0.6(5) . . . . ?
C17 C16 C15 C14 -179.4(2) . . . . ?
C17 C16 C15 C20 0.0(4) . . . . ?
C17 C18 C19 C20 0.6(5) . . . . ?
C17 C18 C21 C22 0.5(5) . . . . ?
C15 C16 C17 N3 -178.9(2) . . . . ?
C15 C16 C17 C18 1.8(3) . . . . ?
C4 C3 C2 C1 -0.3(4) . . . . ?
C23 N3 C17 C16 -177.2(2) . . . . ?
C23 N3 C17 C18 2.0(4) . . . . ?
C23 C22 C21 C18 0.8(6) . . . . ?
C18 C19 C20 C15 1.1(6) . . . . ?
C14 C15 C20 C19 177.8(3) . . . . ?
C19 C18 C21 C22 179.8(3) . . . . ?
C11 S2 C10 S1 -176.41(16) . . . . ?
C11 S2 C10 N5 4.0(2) . . . . ?
C20 C15 C14 C13 -178.6(3) . . . . ?
C21 C18 C19 C20 -178.6(4) . . . . ?
